data_4027262
loop_
_publ_author_name
'Lauren E. Polander'
'Laxman Pandey'
'Alexander Romanov'
'Alexandr Fonari'
'Stephen Barlow'
'Brian M. Seifried'
'Tatiana V. Timofeeva'
'Jean-Luc Br\'edas'
'Seth R. Marder'

_publ_section_title
;
 2,6-Diacylnaphthalene-1,8:4,5-Bis(dicarboximides): Synthesis, Reduction
 Potentials, and Core Extension
;
_journal_name_full 'Journal of Organic Chemistry'
_journal_page_first 5544
_journal_page_last 5551
_journal_paper_doi 10.1021/jo3006232
_journal_volume 77
_journal_year 2012
_chemical_formula_sum 'C40 H38 N2 O6'
_chemical_formula_weight 642.72
_chemical_name_systematic
; 
 ? 
;
_space_group_IT_number 15
_symmetry_cell_setting monoclinic
_symmetry_space_group_name_Hall '-C 2yc'
_symmetry_space_group_name_H-M 'C 1 2/c 1'
_atom_sites_solution_hydrogens geom
_atom_sites_solution_primary direct
_atom_sites_solution_secondary difmap
_audit_creation_method SHELXL-97
_cell_angle_alpha 90.00
_cell_angle_beta 112.558(7)
_cell_angle_gamma 90.00
_cell_formula_units_Z 4
_cell_length_a 27.241(10)
_cell_length_b 5.734(2)
_cell_length_c 23.284(8)
_cell_measurement_temperature 100(2)
_cell_volume 3359(2)
_computing_structure_refinement 'SHELXL-97 (Sheldrick, 1997)'
_computing_structure_solution 'SHELXS-97 (Sheldrick, 1990)'
_diffrn_ambient_temperature 100(2)
_diffrn_measured_fraction_theta_full 1.000
_diffrn_measured_fraction_theta_max 1.000
_diffrn_radiation_monochromator graphite
_diffrn_radiation_source 'fine-focus sealed tube'
_diffrn_radiation_type MoK\a
_diffrn_radiation_wavelength 0.71073
_diffrn_reflns_av_R_equivalents 0.0495
_diffrn_reflns_av_sigmaI/netI 0.0302
_diffrn_reflns_limit_h_max 32
_diffrn_reflns_limit_h_min -32
_diffrn_reflns_limit_k_max 6
_diffrn_reflns_limit_k_min -6
_diffrn_reflns_limit_l_max 27
_diffrn_reflns_limit_l_min -27
_diffrn_reflns_number 18860
_diffrn_reflns_theta_full 25.00
_diffrn_reflns_theta_max 25.00
_diffrn_reflns_theta_min 1.89
_exptl_absorpt_coefficient_mu 0.086
_exptl_crystal_density_diffrn 1.271
_exptl_crystal_F_000 1360
_refine_diff_density_max 0.233
_refine_diff_density_min -0.167
_refine_diff_density_rms 0.034
_refine_ls_extinction_method none
_refine_ls_goodness_of_fit_ref 1.013
_refine_ls_hydrogen_treatment mixed
_refine_ls_matrix_type full
_refine_ls_number_parameters 230
_refine_ls_number_reflns 2958
_refine_ls_number_restraints 5
_refine_ls_restrained_S_all 1.024
_refine_ls_R_factor_all 0.0865
_refine_ls_R_factor_gt 0.0516
_refine_ls_shift/su_max 0.000
_refine_ls_shift/su_mean 0.000
_refine_ls_structure_factor_coef Fsqd
_refine_ls_weighting_details 'calc w=1/[\s^2^(Fo^2^)+(0.0662P)^2^+2.7983P] where P=(Fo^2^+2Fc^2^)/3'
_refine_ls_weighting_scheme calc
_refine_ls_wR_factor_gt 0.1279
_refine_ls_wR_factor_ref 0.1549
_reflns_number_gt 1882
_reflns_number_total 2958
_reflns_threshold_expression >2sigma(I)
_cod_data_source_file jo3006232_si_002.cif
_cod_data_source_block 15
_cod_original_cell_volume 3358(2)
_cod_database_code 4027262

loop_
_symmetry_equiv_pos_as_xyz
'x, y, z'
'-x, y, -z+1/2'
'x+1/2, y+1/2, z'
'-x+1/2, y+1/2, -z+1/2'
'-x, -y, -z'
'x, -y, z-1/2'
'-x+1/2, -y+1/2, -z'
'x+1/2, -y+1/2, z-1/2'

loop_
_atom_site_label
_atom_site_type_symbol
_atom_site_fract_x
_atom_site_fract_y
_atom_site_fract_z
_atom_site_U_iso_or_equiv
_atom_site_adp_type
_atom_site_occupancy
_atom_site_symmetry_multiplicity
_atom_site_calc_flag
_atom_site_refinement_flags
_atom_site_disorder_assembly
_atom_site_disorder_group
N1 N 0.21615(8) 0.6639(4) 0.13023(9) 0.0557(6) Uani 1 1 d . . .
O1 O 0.15029(7) 0.9320(3) 0.09216(8) 0.0651(5) Uani 1 1 d . . .
O2 O 0.27313(9) 0.3582(5) 0.15973(11) 0.1006(8) Uani 1 1 d . . .
O3 O 0.14538(7) 1.3901(3) 0.01483(10) 0.0730(6) Uani 1 1 d . . .
C1 C 0.24257(8) 0.7315(4) 0.02561(10) 0.0459(6) Uani 1 1 d . . .
C2 C 0.20194(8) 0.8683(4) 0.03227(11) 0.0462(6) Uani 1 1 d . . .
C3 C 0.18666(9) 0.8265(4) 0.08599(11) 0.0511(6) Uani 1 1 d . . .
C4 C 0.25316(10) 0.5140(5) 0.12253(13) 0.0643(7) Uani 1 1 d . . .
C5 C 0.26821(9) 0.5552(4) 0.06866(11) 0.0513(6) Uani 1 1 d . . .
C6 C 0.30728(9) 0.4235(4) 0.06073(12) 0.0565(7) Uani 1 1 d . . .
H6A H 0.3240 0.3034 0.0898 0.068 Uiso 1 1 calc R . .
C7 C 0.17678(8) 1.0384(4) -0.01081(12) 0.0496(6) Uani 1 1 d . . .
C8 C 0.13337(9) 1.1967(4) -0.00730(12) 0.0517(6) Uani 1 1 d . . .
C9 C 0.07745(9) 1.1189(4) -0.03752(11) 0.0495(6) Uani 1 1 d . . .
C10 C 0.06369(10) 0.9089(5) -0.06831(14) 0.0661(8) Uani 1 1 d . . .
H10A H 0.0907 0.8053 -0.0689 0.079 Uiso 1 1 calc R . .
C11 C 0.01065(11) 0.8474(6) -0.09845(15) 0.0790(9) Uani 1 1 d . . .
H11A H 0.0014 0.7032 -0.1200 0.095 Uiso 1 1 calc R . .
C12 C -0.02848(11) 0.9956(6) -0.09706(15) 0.0785(9) Uani 1 1 d . . .
H12A H -0.0648 0.9540 -0.1177 0.094 Uiso 1 1 calc R . .
C13 C -0.01524(11) 1.2018(6) -0.06611(15) 0.0767(9) Uani 1 1 d . . .
H13A H -0.0424 1.3030 -0.0649 0.092 Uiso 1 1 calc R . .
C14 C 0.03732(10) 1.2653(5) -0.03640(13) 0.0635(7) Uani 1 1 d . . .
H14A H 0.0461 1.4102 -0.0151 0.076 Uiso 1 1 calc R . .
C15 C 0.20241(11) 0.6284(5) 0.18531(12) 0.0666(8) Uani 1 1 d . B .
H15A H 0.1887 0.7766 0.1952 0.080 Uiso 1 1 calc R . .
H15B H 0.2350 0.5864 0.2214 0.080 Uiso 1 1 calc R . .
C16 C 0.16158(13) 0.4413(6) 0.17556(15) 0.0851(10) Uani 1 1 d . . .
H16A H 0.1740 0.2983 0.1614 0.102 Uiso 1 1 calc R A 1
H16B H 0.1283 0.4911 0.1416 0.102 Uiso 1 1 calc R A 1
C17 C 0.1490(3) 0.3800(11) 0.2318(3) 0.0948(18) Uani 0.736(5) 1 d PD B 1
H17A H 0.1324 0.2237 0.2258 0.114 Uiso 0.736(5) 1 calc PR B 1
H17B H 0.1824 0.3740 0.2692 0.114 Uiso 0.736(5) 1 calc PR B 1
C18 C 0.1127(2) 0.5530(11) 0.2415(3) 0.1117(18) Uani 0.736(5) 1 d PD B 1
H18A H 0.0797 0.5651 0.2037 0.134 Uiso 0.736(5) 1 calc PR B 1
H18B H 0.1299 0.7083 0.2503 0.134 Uiso 0.736(5) 1 calc PR B 1
C19 C 0.0996(5) 0.468(2) 0.2983(4) 0.187(4) Uani 0.736(5) 1 d PD B 1
H19A H 0.0807 0.3168 0.2890 0.224 Uiso 0.736(5) 1 calc PR B 1
H19B H 0.1326 0.4504 0.3359 0.224 Uiso 0.736(5) 1 calc PR B 1
C20 C 0.0652(4) 0.653(3) 0.3079(6) 0.284(9) Uani 0.736(5) 1 d PD B 1
H20A H 0.0555 0.6102 0.3429 0.425 Uiso 0.736(5) 1 calc PR B 1
H20B H 0.0329 0.6686 0.2702 0.425 Uiso 0.736(5) 1 calc PR B 1
H20C H 0.0844 0.8014 0.3168 0.425 Uiso 0.736(5) 1 calc PR B 1
C17' C 0.1511(9) 0.487(3) 0.2429(12) 0.0948(18) Uani 0.264(5) 1 d PD B 2
H17C H 0.1841 0.4589 0.2797 0.114 Uiso 0.264(5) 1 calc PR B 2
H17D H 0.1393 0.6496 0.2446 0.114 Uiso 0.264(5) 1 calc PR B 2
C18' C 0.1095(6) 0.321(3) 0.2410(7) 0.1117(18) Uani 0.264(5) 1 d PD B 2
H18C H 0.1238 0.1661 0.2369 0.134 Uiso 0.264(5) 1 calc PR B 2
H18D H 0.0798 0.3509 0.2008 0.134 Uiso 0.264(5) 1 calc PR B 2
C19' C 0.0828(10) 0.285(5) 0.2885(10) 0.187(4) Uani 0.264(5) 1 d PD B 2
H19C H 0.0443 0.2505 0.2683 0.224 Uiso 0.264(5) 1 calc PR B 2
H19D H 0.1008 0.1649 0.3201 0.224 Uiso 0.264(5) 1 calc PR B 2
C20' C 0.0935(19) 0.526(7) 0.314(2) 0.284(9) Uani 0.264(5) 1 d PD B 2
H20D H 0.1249 0.5258 0.3528 0.425 Uiso 0.264(5) 1 calc PR B 2
H20E H 0.0628 0.5839 0.3216 0.425 Uiso 0.264(5) 1 calc PR B 2
H20F H 0.1000 0.6282 0.2836 0.425 Uiso 0.264(5) 1 calc PR B 2

loop_
_atom_site_aniso_label
_atom_site_aniso_U_11
_atom_site_aniso_U_22
_atom_site_aniso_U_33
_atom_site_aniso_U_23
_atom_site_aniso_U_13
_atom_site_aniso_U_12
N1 0.0468(11) 0.0696(15) 0.0533(12) 0.0007(11) 0.0221(10) 0.0042(10)
O1 0.0561(10) 0.0738(12) 0.0745(12) -0.0035(10) 0.0353(9) 0.0117(9)
O2 0.0954(16) 0.130(2) 0.0944(16) 0.0546(16) 0.0561(13) 0.0546(15)
O3 0.0591(11) 0.0541(11) 0.1060(15) -0.0178(11) 0.0318(11) -0.0033(9)
C1 0.0313(10) 0.0498(13) 0.0556(14) -0.0023(12) 0.0156(10) -0.0012(10)
C2 0.0322(11) 0.0477(13) 0.0581(14) -0.0047(11) 0.0165(10) -0.0025(10)
C3 0.0401(13) 0.0563(15) 0.0578(15) -0.0089(12) 0.0196(11) -0.0030(11)
C4 0.0495(14) 0.0798(19) 0.0656(17) 0.0132(16) 0.0241(13) 0.0134(14)
C5 0.0365(11) 0.0601(15) 0.0579(15) 0.0040(12) 0.0188(11) 0.0042(11)
C6 0.0419(13) 0.0574(16) 0.0691(17) 0.0095(13) 0.0201(12) 0.0093(12)
C7 0.0369(12) 0.0472(14) 0.0657(15) -0.0025(12) 0.0207(11) -0.0008(11)
C8 0.0441(13) 0.0468(14) 0.0660(16) -0.0009(12) 0.0231(12) 0.0042(11)
C9 0.0415(12) 0.0484(14) 0.0612(15) 0.0026(12) 0.0226(11) 0.0073(11)
C10 0.0459(14) 0.0587(17) 0.091(2) -0.0078(15) 0.0236(14) 0.0053(12)
C11 0.0540(16) 0.074(2) 0.100(2) -0.0134(17) 0.0195(16) -0.0071(15)
C12 0.0406(14) 0.098(2) 0.090(2) 0.0033(19) 0.0182(14) 0.0023(16)
C13 0.0476(15) 0.091(2) 0.092(2) 0.0017(19) 0.0277(15) 0.0200(16)
C14 0.0498(15) 0.0667(18) 0.0746(17) -0.0027(14) 0.0248(13) 0.0132(13)
C15 0.0634(16) 0.086(2) 0.0546(15) -0.0031(14) 0.0266(13) 0.0019(15)
C16 0.088(2) 0.101(2) 0.083(2) -0.0060(19) 0.0503(18) -0.0137(19)
C17 0.103(3) 0.097(5) 0.103(4) -0.013(4) 0.060(3) -0.012(4)
C18 0.097(3) 0.142(5) 0.114(4) -0.033(4) 0.060(3) -0.029(4)
C19 0.216(9) 0.269(12) 0.139(6) -0.092(7) 0.139(6) -0.115(8)
C20 0.183(11) 0.52(2) 0.210(9) -0.166(14) 0.149(10) -0.137(14)
C17' 0.103(3) 0.097(5) 0.103(4) -0.013(4) 0.060(3) -0.012(4)
C18' 0.097(3) 0.142(5) 0.114(4) -0.033(4) 0.060(3) -0.029(4)
C19' 0.216(9) 0.269(12) 0.139(6) -0.092(7) 0.139(6) -0.115(8)
C20' 0.183(11) 0.52(2) 0.210(9) -0.166(14) 0.149(10) -0.137(14)

loop_
_atom_type_symbol
_atom_type_description
_atom_type_scat_dispersion_real
_atom_type_scat_dispersion_imag
_atom_type_scat_source
C C 0.0033 0.0016 'International Tables Vol C Tables 4.2.6.8 and 6.1.1.4'
H H 0.0000 0.0000 'International Tables Vol C Tables 4.2.6.8 and 6.1.1.4'
N N 0.0061 0.0033 'International Tables Vol C Tables 4.2.6.8 and 6.1.1.4'
O O 0.0106 0.0060 'International Tables Vol C Tables 4.2.6.8 and 6.1.1.4'

loop_
_geom_angle_atom_site_label_1
_geom_angle_atom_site_label_2
_geom_angle_atom_site_label_3
_geom_angle
_geom_angle_site_symmetry_1
_geom_angle_site_symmetry_3
C4 N1 C3 124.1(2) . .
C4 N1 C15 117.7(2) . .
C3 N1 C15 117.8(2) . .
C5 C1 C2 121.1(2) . .
C5 C1 C1 119.0(3) . 7_565
C2 C1 C1 119.9(3) . 7_565
C7 C2 C1 120.3(2) . .
C7 C2 C3 120.5(2) . .
C1 C2 C3 119.2(2) . .
O1 C3 N1 120.7(2) . .
O1 C3 C2 121.6(2) . .
N1 C3 C2 117.6(2) . .
O2 C4 N1 120.7(2) . .
O2 C4 C5 121.8(2) . .
N1 C4 C5 117.5(2) . .
C6 C5 C1 119.9(2) . .
C6 C5 C4 120.4(2) . .
C1 C5 C4 119.7(2) . .
C5 C6 C7 121.8(2) . 7_565
C5 C6 H6A 119.1 . .
C7 C6 H6A 119.1 7_565 .
C2 C7 C6 119.1(2) . 7_565
C2 C7 C8 124.3(2) . .
C6 C7 C8 116.5(2) 7_565 .
O3 C8 C9 122.5(2) . .
O3 C8 C7 118.7(2) . .
C9 C8 C7 118.4(2) . .
C10 C9 C14 118.7(2) . .
C10 C9 C8 122.4(2) . .
C14 C9 C8 118.9(2) . .
C9 C10 C11 120.5(2) . .
C9 C10 H10A 119.8 . .
C11 C10 H10A 119.8 . .
C12 C11 C10 119.9(3) . .
C12 C11 H11A 120.1 . .
C10 C11 H11A 120.1 . .
C13 C12 C11 120.0(3) . .
C13 C12 H12A 120.0 . .
C11 C12 H12A 120.0 . .
C12 C13 C14 120.6(3) . .
C12 C13 H13A 119.7 . .
C14 C13 H13A 119.7 . .
C13 C14 C9 120.3(3) . .
C13 C14 H14A 119.8 . .
C9 C14 H14A 119.8 . .
N1 C15 C16 112.7(2) . .
N1 C15 H15A 109.0 . .
C16 C15 H15A 109.0 . .
N1 C15 H15B 109.0 . .
C16 C15 H15B 109.0 . .
H15A C15 H15B 107.8 . .
C15 C16 C17 115.8(3) . .
C15 C16 C17' 97.2(5) . .
C17 C16 C17' 22.5(6) . .
C15 C16 H16A 108.3 . .
C17 C16 H16A 108.3 . .
C17' C16 H16A 128.9 . .
C15 C16 H16B 108.3 . .
C17 C16 H16B 108.3 . .
C17' C16 H16B 105.1 . .
H16A C16 H16B 107.4 . .
C18 C17 C16 111.2(5) . .
C18 C17 H17A 109.4 . .
C16 C17 H17A 109.4 . .
C18 C17 H17B 109.4 . .
C16 C17 H17B 109.4 . .
H17A C17 H17B 108.0 . .
C17 C18 C19 107.6(6) . .
C17 C18 H18A 110.2 . .
C19 C18 H18A 110.2 . .
C17 C18 H18B 110.2 . .
C19 C18 H18B 110.2 . .
H18A C18 H18B 108.5 . .
C20 C19 C18 105.4(9) . .
C20 C19 H19A 110.7 . .
C18 C19 H19A 110.7 . .
C20 C19 H19B 110.7 . .
C18 C19 H19B 110.7 . .
H19A C19 H19B 108.8 . .
C19 C20 H20A 109.5 . .
C19 C20 H20B 109.5 . .
H20A C20 H20B 109.5 . .
C19 C20 H20C 109.5 . .
H20A C20 H20C 109.5 . .
H20B C20 H20C 109.5 . .
C18' C17' C16 105.7(12) . .
C18' C17' H17C 110.6 . .
C16 C17' H17C 110.6 . .
C18' C17' H17D 110.6 . .
C16 C17' H17D 110.6 . .
H17C C17' H17D 108.7 . .
C17' C18' C19' 129.2(14) . .
C17' C18' H18C 105.0 . .
C19' C18' H18C 105.0 . .
C17' C18' H18D 105.0 . .
C19' C18' H18D 105.0 . .
H18C C18' H18D 105.8 . .
C20' C19' C18' 94.7(17) . .
C20' C19' H19C 112.8 . .
C18' C19' H19C 112.8 . .
C20' C19' H19D 112.8 . .
C18' C19' H19D 112.8 . .
H19C C19' H19D 110.2 . .
C19' C20' H20D 109.5 . .
C19' C20' H20E 109.5 . .
H20D C20' H20E 109.5 . .
C19' C20' H20F 109.5 . .
H20D C20' H20F 109.5 . .
H20E C20' H20F 109.5 . .

loop_
_geom_bond_atom_site_label_1
_geom_bond_atom_site_label_2
_geom_bond_distance
_geom_bond_site_symmetry_2
N1 C4 1.387(3) .
N1 C3 1.393(3) .
N1 C15 1.481(3) .
O1 C3 1.216(3) .
O2 C4 1.218(3) .
O3 C8 1.214(3) .
C1 C5 1.406(3) .
C1 C2 1.413(3) .
C1 C1 1.415(4) 7_565
C2 C7 1.378(3) .
C2 C3 1.482(3) .
C4 C5 1.481(4) .
C5 C6 1.374(3) .
C6 C7 1.405(3) 7_565
C6 H6A 0.9500 .
C7 C6 1.405(3) 7_565
C7 C8 1.517(3) .
C8 C9 1.481(3) .
C9 C10 1.378(4) .
C9 C14 1.386(3) .
C10 C11 1.388(4) .
C10 H10A 0.9500 .
C11 C12 1.373(4) .
C11 H11A 0.9500 .
C12 C13 1.359(4) .
C12 H12A 0.9500 .
C13 C14 1.379(4) .
C13 H13A 0.9500 .
C14 H14A 0.9500 .
C15 C16 1.498(4) .
C15 H15A 0.9900 .
C15 H15B 0.9900 .
C16 C17 1.516(7) .
C16 C17' 1.72(2) .
C16 H16A 0.9900 .
C16 H16B 0.9900 .
C17 C18 1.477(7) .
C17 H17A 0.9900 .
C17 H17B 0.9900 .
C18 C19 1.574(8) .
C18 H18A 0.9900 .
C18 H18B 0.9900 .
C19 C20 1.486(14) .
C19 H19A 0.9900 .
C19 H19B 0.9900 .
C20 H20A 0.9800 .
C20 H20B 0.9800 .
C20 H20C 0.9800 .
C17' C18' 1.468(15) .
C17' H17C 0.9900 .
C17' H17D 0.9900 .
C18' C19' 1.554(14) .
C18' H18C 0.9900 .
C18' H18D 0.9900 .
C19' C20' 1.49(2) .
C19' H19C 0.9900 .
C19' H19D 0.9900 .
C20' H20D 0.9800 .
C20' H20E 0.9800 .
C20' H20F 0.9800 .
